data_7100701
loop_
_publ_author_name
'Gautam Desiraju'
'Rahul Banerjee'
'Roland Boese'
'Dinabandhu Das'
'Judith A. K. Howard'
'Raju Mondal'

_publ_section_title
;
Synthon evolution and unit cell evolution during
crystallisation. A study of symmetry-independent molecules (Z?>1) in
crystals of some hydroxy compounds
;
_journal_name_full 'Chemical Communications'
_journal_paper_doi 10.1039/b514076e
_journal_year 2006
_chemical_formula_moiety 'C6 H F5 O'
_chemical_formula_sum 'C6 H F5 O'
_chemical_formula_weight 184.07
_chemical_melting_point 307(2)
_chemical_name_common pentafluorophenol
_space_group_IT_number 14
_symmetry_cell_setting monoclinic
_symmetry_space_group_name_Hall '-P 2ybc'
_symmetry_space_group_name_H-M 'P 1 21/c 1'
_cell_angle_alpha 90.00
_cell_angle_beta 107.31(3)
_cell_angle_gamma 90.00
_cell_formula_units_Z 4
_cell_length_a 13.073(3)
_cell_length_b 4.9295(10)
_cell_length_c 10.163(2)
_cell_measurement_temperature 269(2)
_cell_volume 625.2(2)
_diffrn_ambient_temperature 269(2)
_exptl_crystal_density_diffrn 1.955
_cod_original_sg_symbol_H-M 'P 21/c'
_cod_database_code 7100701

loop_
_symmetry_equiv_pos_as_xyz
'x, y, z'
'-x, y+1/2, -z+1/2'
'-x, -y, -z'
'x, -y-1/2, z-1/2'

loop_
_atom_site_label
_atom_site_type_symbol
_atom_site_fract_x
_atom_site_fract_y
_atom_site_fract_z
_atom_site_U_iso_or_equiv
_atom_site_adp_type
_atom_site_occupancy
_atom_site_symmetry_multiplicity
_atom_site_calc_flag
_atom_site_refinement_flags
_atom_site_disorder_assembly
_atom_site_disorder_group
C1 C 0.14718(15) 0.4961(4) 0.3912(2) 0.0428(5) Uani 1 1 d . . .
C2 C 0.21915(16) 0.3090(4) 0.3701(2) 0.0455(5) Uani 1 1 d . . .
C3 C 0.32350(16) 0.3021(4) 0.4512(2) 0.0523(6) Uani 1 1 d . . .
C4 C 0.35937(16) 0.4860(5) 0.5566(2) 0.0559(6) Uani 1 1 d . . .
C5 C 0.28886(18) 0.6742(4) 0.5796(2) 0.0531(6) Uani 1 1 d . . .
C6 C 0.18462(17) 0.6786(4) 0.4974(2) 0.0492(5) Uani 1 1 d . . .
O1 O 0.04343(11) 0.5109(3) 0.31175(18) 0.0587(5) Uani 1 1 d . . .
H1 H 0.0186 0.3371 0.2700 0.088 Uiso 1 1 d R . .
F1 F 0.18497(11) 0.1287(3) 0.26717(15) 0.0665(5) Uani 1 1 d . . .
F2 F 0.39042(11) 0.1156(3) 0.42774(19) 0.0794(5) Uani 1 1 d . . .
F3 F 0.46067(10) 0.4782(4) 0.63678(17) 0.0871(6) Uani 1 1 d . . .
F4 F 0.32239(12) 0.8551(3) 0.68205(15) 0.0820(5) Uani 1 1 d . . .
F5 F 0.11655(11) 0.8645(3) 0.52145(17) 0.0718(5) Uani 1 1 d . . .

loop_
_atom_site_aniso_label
_atom_site_aniso_U_11
_atom_site_aniso_U_22
_atom_site_aniso_U_33
_atom_site_aniso_U_23
_atom_site_aniso_U_13
_atom_site_aniso_U_12
C1 0.0401(11) 0.0396(10) 0.0468(12) 0.0047(8) 0.0101(9) -0.0008(8)
C2 0.0455(11) 0.0427(11) 0.0498(12) -0.0006(9) 0.0166(9) -0.0025(8)
C3 0.0416(11) 0.0512(12) 0.0669(14) 0.0112(11) 0.0207(10) 0.0054(9)
C4 0.0407(12) 0.0640(14) 0.0570(15) 0.0146(11) 0.0052(10) -0.0059(10)
C5 0.0589(14) 0.0555(13) 0.0413(12) -0.0005(9) 0.0093(10) -0.0117(10)
C6 0.0516(13) 0.0451(11) 0.0536(12) 0.0027(9) 0.0196(10) 0.0019(9)
O1 0.0434(9) 0.0502(8) 0.0721(11) -0.0019(7) 0.0014(7) 0.0039(6)
F1 0.0622(9) 0.0616(8) 0.0754(10) -0.0220(7) 0.0200(7) -0.0024(6)
F2 0.0503(8) 0.0727(9) 0.1194(13) 0.0021(9) 0.0320(8) 0.0149(6)
F3 0.0468(9) 0.1117(12) 0.0847(13) 0.0151(9) -0.0082(8) -0.0069(7)
F4 0.0908(12) 0.0879(11) 0.0577(10) -0.0214(8) 0.0073(8) -0.0191(8)
F5 0.0721(9) 0.0579(8) 0.0893(11) -0.0151(7) 0.0303(8) 0.0085(6)

loop_
_geom_bond_atom_site_label_1
_geom_bond_atom_site_label_2
_geom_bond_distance
_geom_bond_site_symmetry_2
_geom_bond_publ_flag
C1 O1 1.358(2) . ?
C1 C6 1.378(3) . ?
C1 C2 1.379(3) . ?
C2 F1 1.343(2) . ?
C2 C3 1.369(3) . ?
C3 F2 1.339(2) . ?
C3 C4 1.375(3) . ?
C4 F3 1.333(2) . ?
C4 C5 1.376(3) . ?
C5 F4 1.342(2) . ?
C5 C6 1.370(3) . ?
C6 F5 1.350(2) . ?
O1 H1 0.9686 . ?

loop_
_cod_related_entry_id
_cod_related_entry_database
_cod_related_entry_code
1 ChemSpider 12499
